data_7219544
loop_
_publ_author_name
'Chen, Cheng'
'Wang, Fang-Fang'
'Zhang, Yi'
'Ye, Qiong'
'Ye, Heng-Yun'
'Fu, Da-Wei'

_publ_section_title
;
 A high-temperature supramolecular-based switchable dielectric material
 with electrical bistability between high and low dielectric states
;
_journal_issue 12
_journal_name_full CrystEngComm
_journal_page_first 2479
_journal_paper_doi 10.1039/C4CE02028F
_journal_volume 17
_journal_year 2015
_chemical_formula_moiety 'C21 H46 Cl2 N2 O14.50'
_chemical_formula_sum 'C21 H46 Cl2 N2 O14.5'
_chemical_formula_weight 629.50
_space_group_crystal_system monoclinic
_space_group_IT_number 11
_space_group_name_Hall '-P 2yb'
_space_group_name_H-M_alt 'P 1 21/m 1'
_symmetry_space_group_name_Hall '-P 2yb'
_symmetry_space_group_name_H-M 'P 1 21/m 1'
_atom_sites_solution_hydrogens mixed
_audit_creation_method SHELXL-2014/7
_audit_update_record
;
2015-02-07 deposited with the CCDC.
2015-02-11 downloaded from the CCDC.
;
_cell_angle_alpha 90
_cell_angle_beta 108.53(2)
_cell_angle_gamma 90
_cell_formula_units_Z 2
_cell_length_a 10.432(13)
_cell_length_b 11.734(14)
_cell_length_c 13.639(16)
_cell_measurement_reflns_used 1911
_cell_measurement_temperature 368(2)
_cell_measurement_theta_max 27.48
_cell_measurement_theta_min 2.74
_cell_volume 1583(3)
_computing_cell_refinement '<i>CrystalClear</i>  (Rigaku, 2005)'
_computing_data_collection '<i>CrystalClear</i> (Rigaku, 2005)'
_computing_data_reduction '<i>CrystalClear</i> (Rigaku, 2005)'
_computing_molecular_graphics '<i>SHELXTL</i> (Sheldrick, 2008)'
_computing_publication_material '<i>SHELXTL</i> (Sheldrick, 2008)'
_computing_structure_refinement 'SHELXL-2014/7 (Sheldrick, 2014)'
_computing_structure_solution '<i>SHELXS-97</i> (Sheldrick, 2008)'
_diffrn_ambient_temperature 368(2)
_diffrn_detector_area_resol_mean 13.6612
_diffrn_measured_fraction_theta_full 0.976
_diffrn_measured_fraction_theta_max 0.976
_diffrn_measurement_device_type 'Mercury2 (2x2 bin mode)'
_diffrn_measurement_method 'CCD profile fitting'
_diffrn_radiation_type MoK\a
_diffrn_radiation_wavelength 0.71073
_diffrn_reflns_av_R_equivalents 0.0465
_diffrn_reflns_av_unetI/netI 0.0460
_diffrn_reflns_Laue_measured_fraction_full 0.976
_diffrn_reflns_Laue_measured_fraction_max 0.976
_diffrn_reflns_limit_h_max 8
_diffrn_reflns_limit_h_min -12
_diffrn_reflns_limit_k_max 13
_diffrn_reflns_limit_k_min -13
_diffrn_reflns_limit_l_max 14
_diffrn_reflns_limit_l_min -15
_diffrn_reflns_number 9517
_diffrn_reflns_point_group_measured_fraction_full 0.976
_diffrn_reflns_point_group_measured_fraction_max 0.976
_diffrn_reflns_theta_full 24.999
_diffrn_reflns_theta_max 24.999
_diffrn_reflns_theta_min 1.575
_exptl_absorpt_coefficient_mu 0.270
_exptl_absorpt_correction_T_max 1.000
_exptl_absorpt_correction_T_min 0.910
_exptl_absorpt_correction_type multi-scan
_exptl_absorpt_process_details 'CrystalClear (Rigaku, 2005)'
_exptl_crystal_colour colorless
_exptl_crystal_density_diffrn 1.321
_exptl_crystal_density_method 'not measured'
_exptl_crystal_description block
_exptl_crystal_F_000 672
_exptl_crystal_size_max 0.2
_exptl_crystal_size_mid 0.1
_exptl_crystal_size_min 0.1
_refine_diff_density_max 0.567
_refine_diff_density_min -0.511
_refine_diff_density_rms 0.077
_refine_ls_extinction_method none
_refine_ls_goodness_of_fit_ref 1.017
_refine_ls_hydrogen_treatment constr
_refine_ls_matrix_type full
_refine_ls_number_parameters 227
_refine_ls_number_reflns 2868
_refine_ls_number_restraints 65
_refine_ls_restrained_S_all 1.058
_refine_ls_R_factor_all 0.1254
_refine_ls_R_factor_gt 0.0894
_refine_ls_shift/su_max 0.03
_refine_ls_shift/su_mean 0.009
_refine_ls_structure_factor_coef Fsqd
_refine_ls_weighting_details 'w=1/[\s^2^(Fo^2^)+(0.1070P)^2^+2.7022P] where P=(Fo^2^+2Fc^2^)/3'
_refine_ls_weighting_scheme calc
_refine_ls_wR_factor_gt 0.2177
_refine_ls_wR_factor_ref 0.2532
_reflns_Friedel_coverage 0.000
_reflns_number_gt 1919
_reflns_number_total 2868
_reflns_threshold_expression 'I > 2\s(I)'
_cod_data_source_file c4ce02028f2.cif
_cod_data_source_block 1
_cod_depositor_comments 'Adding full bibliography for 7219543--7219544.cif.'
_cod_original_formula_sum 'C21 H46 Cl2 N2 O14.50'
_cod_database_code 7219544
_shelx_shelxl_version_number 2014/7
_shelx_space_group_comment
;
The symmetry employed for this shelxl refinement is uniquely defined
by the following loop, which should always be used as a source of
symmetry information in preference to the above space-group names.
They are only intended as comments.
;

loop_
_space_group_symop_operation_xyz
'x, y, z'
'-x, y+1/2, -z'
'-x, -y, -z'
'x, -y-1/2, z'

loop_
_atom_site_label
_atom_site_type_symbol
_atom_site_fract_x
_atom_site_fract_y
_atom_site_fract_z
_atom_site_U_iso_or_equiv
_atom_site_adp_type
_atom_site_occupancy
_atom_site_site_symmetry_order
_atom_site_calc_flag
_atom_site_refinement_flags_posn
_atom_site_refinement_flags_adp
_atom_site_refinement_flags_occupancy
O1 O 0.61783(14) 0.12720(13) 0.24009(11) 0.1016(6) Uani 1 1 d D U .
O2 O 0.86786(16) 0.03053(14) 0.33942(11) 0.0900(6) Uani 1 1 d . . .
O3 O 1.10582(8) 0.12611(8) 0.31626(10) 0.1197(7) Uani 1 1 d D U .
C1 C 0.6368(3) 0.04448(17) 0.31758(13) 0.1232(10) Uani 1 1 d D U .
H1A H 0.5534 0.0028 0.3081 0.148 Uiso 1 1 calc R U .
H1B H 0.6630 0.0806 0.3850 0.148 Uiso 1 1 calc R U .
C2 C 0.7418(3) -0.0325(2) 0.31093(19) 0.1112(10) Uani 1 1 d . . .
H2A H 0.7209 -0.0617 0.2411 0.133 Uiso 1 1 calc R U .
H2B H 0.7489 -0.0964 0.3575 0.133 Uiso 1 1 calc R U .
C3 C 0.9799(3) -0.0347(3) 0.3391(2) 0.1271(12) Uani 1 1 d . . .
H3A H 0.9707 -0.0584 0.2691 0.152 Uiso 1 1 calc R U .
H3B H 0.9852 -0.1025 0.3810 0.152 Uiso 1 1 calc R U .
C4 C 1.1047(3) 0.0339(3) 0.3813(2) 0.1274(11) Uani 1 1 d . . .
H4A H 1.1100 0.0621 0.4494 0.153 Uiso 1 1 calc R U .
H4B H 1.1830 -0.0139 0.3885 0.153 Uiso 1 1 calc R U .
C6 C 1.22169(15) 0.20191(13) 0.39388(14) 0.146(3) Uani 0.5 1 d D U P
H6A H 1.3078 0.1642 0.4121 0.175 Uiso 0.5 1 d R U P
H6B H 1.2007 0.2203 0.4557 0.175 Uiso 0.5 1 d R U P
C6' C 1.21942(10) 0.19505(13) 0.3287(3) 0.136(2) Uani 0.5 1 d D U P
H6C H 1.2216 0.2188 0.2619 0.164 Uiso 0.5 1 d R U P
H6D H 1.2993 0.1508 0.3603 0.164 Uiso 0.5 1 d R U P
N1 N 0.85334(19) 0.2500 1.22782(13) 0.0514(6) Uani 1 2 d S T P
H1C H 0.8249 0.3136 1.2543 0.077 Uiso 0.5 1 d R U P
H1E H 0.9464 0.2500 1.2457 0.077 Uiso 1 2 d R U P
N2 N 0.78237(19) 0.2500 0.89995(13) 0.0472(6) Uani 1 2 d S T P
H2C H 0.7265 0.2500 0.8326 0.057 Uiso 1 2 d R U P
H2D H 0.8699 0.2500 0.8973 0.057 Uiso 1 2 d R U P
C13 C 0.75875(17) 0.13632(14) 0.94776(12) 0.0510(5) Uani 1 1 d . . .
C14 C 0.83040(16) 0.14320(14) 1.06460(11) 0.0472(5) Uani 1 1 d . . .
H14A H 0.8072 0.0767 1.0977 0.057 Uiso 1 1 calc R U .
H14B H 0.9274 0.1427 1.0780 0.057 Uiso 1 1 calc R U .
C15 C 0.7911(2) 0.2500 1.11079(15) 0.0437(7) Uani 1 2 d S T P
H15A H 0.6925 0.2500 1.0943 0.052 Uiso 1 2 calc R U P
C18 C 0.8244(2) 0.04647(16) 0.89676(14) 0.0715(7) Uani 1 1 d . . .
H18A H 0.9189 0.0629 0.9126 0.107 Uiso 1 1 calc R U .
H18B H 0.7817 0.0481 0.8232 0.107 Uiso 1 1 calc R U .
H18C H 0.8134 -0.0277 0.9227 0.107 Uiso 1 1 calc R U .
C19 C 0.60710(19) 0.1108(2) 0.92173(15) 0.0745(7) Uani 1 1 d . . .
H19A H 0.5950 0.0328 0.9380 0.112 Uiso 1 1 calc R U .
H19B H 0.5625 0.1238 0.8494 0.112 Uiso 1 1 calc R U .
H19C H 0.5690 0.1599 0.9615 0.112 Uiso 1 1 calc R U .
Cl2 Cl 0.59432(9) 0.2500 0.60836(6) 0.0877(3) Uani 1 2 d DS TU P
O11 O 0.7274(6) 0.2500 0.6807(5) 0.0877(3) Uani 0.3 2 d DS T P
O12 O 0.4598(7) 0.2500 0.6291(6) 0.322(4) Uani 1 2 d S TU P
O13 O 0.5509(5) 0.1521(4) 0.5511(3) 0.1948(17) Uani 0.65 1 d . U P
O14 O 0.6255(3) 0.2500 0.5272(3) 0.226(4) Uani 0.5 2 d DS TU P
O15 O 0.6444(11) 0.1653(10) 0.6808(7) 0.0877(3) Uani 0.15 1 d . . P
O16 O 0.5571(8) 0.2500 0.6973(5) 0.0877(3) Uani 0.3 2 d S T P
O17 O 0.7358(10) 0.2500 0.6132(12) 0.198(7) Uani 0.3 2 d S T P
Cl1 Cl 0.81829(6) 0.7500 0.05861(5) 0.06026(19) Uani 1 2 d S T P
O7 O 0.74371(18) 0.65167(15) 0.06486(13) 0.1105(6) Uani 1 1 d . . .
O9 O 0.8489(3) 0.7500 -0.03639(17) 0.1174(9) Uani 1 2 d S T P
O10 O 0.9405(3) 0.7500 0.1431(3) 0.1562(16) Uani 1 2 d S T P
O1W O 0.7390(3) 0.2500 0.4818(3) 0.30(5) Uiso 0.5 2 d DS . P
H1WA H 0.7810 0.1898 0.4896 0.506 Uiso 0.25 1 d R U P
C11 C 0.5083(4) 0.2069(7) 0.2034(3) 0.169(3) Uani 0.5 1 d D . P
H11A H 0.4260 0.1667 0.1974 0.202 Uiso 0.5 1 d R U P
H11D H 0.5045 0.2288 0.1347 0.202 Uiso 0.5 1 d R U P
C11' C 0.5103(3) 0.1926(4) 0.2624(3) 0.1102(18) Uani 0.5 1 d D . P
H11B H 0.5294 0.2079 0.3348 0.132 Uiso 0.5 1 d R U P
H11C H 0.4247 0.1546 0.2366 0.132 Uiso 0.5 1 d R U P

loop_
_atom_site_aniso_label
_atom_site_aniso_U_11
_atom_site_aniso_U_22
_atom_site_aniso_U_33
_atom_site_aniso_U_23
_atom_site_aniso_U_13
_atom_site_aniso_U_12
O1 0.0708(7) 0.1034(12) 0.1442(12) -0.0109(10) 0.0534(7) -0.0205(8)
O2 0.1203(10) 0.0733(9) 0.0820(8) 0.0027(8) 0.0400(7) 0.0127(9)
O3 0.0745(8) 0.1596(17) 0.1232(12) 0.0246(12) 0.0287(8) 0.0370(10)
C1 0.1404(15) 0.147(2) 0.1084(14) -0.0479(15) 0.0762(10) -0.0826(14)
C2 0.177(2) 0.0808(14) 0.0792(13) -0.0030(12) 0.0456(13) -0.0528(14)
C3 0.195(3) 0.0942(18) 0.0967(16) 0.0205(15) 0.0523(16) 0.0446(19)
C4 0.1315(17) 0.168(2) 0.0797(14) 0.0287(16) 0.0290(13) 0.0862(16)
C6 0.076(3) 0.233(7) 0.116(3) 0.018(4) 0.012(2) 0.028(3)
C6' 0.0479(19) 0.222(6) 0.126(3) -0.005(4) 0.009(2) 0.025(2)
N1 0.0491(10) 0.0696(13) 0.0330(8) 0.000 0.0095(7) 0.000
N2 0.0574(10) 0.0444(10) 0.0402(9) 0.000 0.0162(7) 0.000
C13 0.0647(9) 0.0449(9) 0.0431(8) -0.0025(7) 0.0167(7) -0.0062(8)
C14 0.0541(8) 0.0470(9) 0.0412(7) 0.0059(7) 0.0162(6) 0.0035(8)
C15 0.0403(10) 0.0559(13) 0.0337(10) 0.000 0.0103(8) 0.000
C18 0.1107(13) 0.0466(10) 0.0625(10) -0.0087(8) 0.0349(9) 0.0016(10)
C19 0.0699(11) 0.0834(13) 0.0646(11) -0.0108(11) 0.0134(9) -0.0285(10)
Cl2 0.1027(5) 0.1036(6) 0.0492(3) 0.000 0.0136(4) 0.000
O11 0.1027(5) 0.1036(6) 0.0492(3) 0.000 0.0136(4) 0.000
O12 0.271(6) 0.289(7) 0.391(7) 0.000 0.087(5) 0.000
O13 0.238(3) 0.165(3) 0.203(3) -0.109(2) 0.101(2) -0.078(3)
O14 0.336(8) 0.267(8) 0.081(3) 0.000 0.077(4) 0.000
O15 0.1027(5) 0.1036(6) 0.0492(3) 0.000 0.0136(4) 0.000
O16 0.1027(5) 0.1036(6) 0.0492(3) 0.000 0.0136(4) 0.000
O17 0.071(5) 0.269(16) 0.243(13) 0.000 0.036(7) 0.000
Cl1 0.0622(3) 0.0490(3) 0.0722(3) 0.000 0.0250(3) 0.000
O7 0.1468(11) 0.0789(10) 0.1255(10) -0.0039(9) 0.0712(8) -0.0416(9)
O9 0.1819(17) 0.0887(16) 0.1227(13) 0.000 0.1066(10) 0.000
O10 0.0962(19) 0.176(3) 0.161(3) 0.000 -0.0088(19) 0.000
C11 0.0880(18) 0.318(8) 0.130(3) -0.099(4) 0.0769(15) -0.119(3)
C11' 0.0762(17) 0.120(4) 0.175(3) -0.010(3) 0.0985(14) -0.004(2)

loop_
_atom_type_symbol
_atom_type_description
_atom_type_scat_dispersion_real
_atom_type_scat_dispersion_imag
_atom_type_scat_source
C C 0.0033 0.0016 'International Tables Vol C Tables 4.2.6.8 and 6.1.1.4'
H H 0.0000 0.0000 'International Tables Vol C Tables 4.2.6.8 and 6.1.1.4'
Cl Cl 0.1484 0.1585 'International Tables Vol C Tables 4.2.6.8 and 6.1.1.4'
N N 0.0061 0.0033 'International Tables Vol C Tables 4.2.6.8 and 6.1.1.4'
O O 0.0106 0.0060 'International Tables Vol C Tables 4.2.6.8 and 6.1.1.4'

loop_
_geom_angle_atom_site_label_1
_geom_angle_atom_site_label_2
_geom_angle_atom_site_label_3
_geom_angle
_geom_angle_site_symmetry_1
_geom_angle_site_symmetry_3
C1 O1 C11 128.3(3) . .
C1 O1 C11' 98.1(2) . .
C11 O1 C11' 32.6(2) . .
C3 O2 C2 114.1(2) . .
C6' O3 C4 123.14(17) . .
C6' O3 C6 33.51(18) . .
C4 O3 C6 99.60(16) . .
O1 C1 C2 108.3(2) . .
O1 C1 H1A 110.0 . .
C2 C1 H1A 110.0 . .
O1 C1 H1B 110.0 . .
C2 C1 H1B 110.0 . .
H1A C1 H1B 108.4 . .
C1 C2 O2 107.8(2) . .
C1 C2 H2A 110.1 . .
O2 C2 H2A 110.1 . .
C1 C2 H2B 110.1 . .
O2 C2 H2B 110.1 . .
H2A C2 H2B 108.5 . .
O2 C3 C4 109.5(3) . .
O2 C3 H3A 109.8 . .
C4 C3 H3A 109.8 . .
O2 C3 H3B 109.8 . .
C4 C3 H3B 109.8 . .
H3A C3 H3B 108.2 . .
O3 C4 C3 110.9(2) . .
O3 C4 H4A 109.5 . .
C3 C4 H4A 109.5 . .
O3 C4 H4B 109.5 . .
C3 C4 H4B 109.5 . .
H4A C4 H4B 108.1 . .
C6' C6 C6 95.21(14) . 4_565
C6' C6 C6' 59.1(2) . 4_565
C6 C6 C6' 36.11(14) 4_565 4_565
C6' C6 O3 60.77(12) . .
C6 C6 O3 123.77(8) 4_565 .
C6' C6 O3 100.95(15) 4_565 .
C6' C6 H6A 86.7 . .
C6 C6 H6A 117.4 4_565 .
C6' C6 H6A 111.2 4_565 .
O3 C6 H6A 111.3 . .
C6' C6 H6B 163.9 . .
C6 C6 H6B 77.0 4_565 .
C6' C6 H6B 112.0 4_565 .
O3 C6 H6B 111.8 . .
H6A C6 H6B 109.4 . .
C6' C6 H6D 51.8 . .
C6 C6 H6D 119.7 4_565 .
C6' C6 H6D 93.5 4_565 .
O3 C6 H6D 86.0 . .
H6A C6 H6D 35.5 . .
H6B C6 H6D 144.2 . .
C6 C6' C6' 84.79(14) . 4_565
C6 C6' O3 85.7(2) . .
C6' C6' O3 125.30(9) 4_565 .
C6 C6' C6 48.68(19) . 4_565
C6' C6' C6 36.11(14) 4_565 4_565
O3 C6' C6 113.1(2) . 4_565
C6 C6' H6A 49.1 . .
C6' C6' H6A 106.6 4_565 .
O3 C6' H6A 106.8 . .
C6 C6' H6A 80.1 4_565 .
C6 C6' H6C 157.7 . .
C6' C6' H6C 73.1 4_565 .
O3 C6' H6C 109.1 . .
C6 C6' H6C 109.2 4_565 .
H6A C6' H6C 134.8 . .
C6 C6' H6D 81.7 . .
C6' C6' H6D 122.7 4_565 .
O3 C6' H6D 108.8 . .
C6 C6' H6D 108.8 4_565 .
H6A C6' H6D 33.2 . .
H6C C6' H6D 107.7 . .
C15 N1 H1C 109.3 . .
C15 N1 H1E 109.9 . .
H1C N1 H1E 109.9 . .
C13 N2 C13 120.2(2) . 4_565
C13 N2 H2C 106.7 . .
C13 N2 H2C 106.7 4_565 .
C13 N2 H2D 108.0 . .
C13 N2 H2D 108.0 4_565 .
H2C N2 H2D 106.4 . .
C14 C13 C18 111.49(15) . .
C14 C13 C19 112.12(16) . .
C18 C13 C19 109.60(16) . .
C14 C13 N2 107.71(14) . .
C18 C13 N2 104.38(17) . .
C19 C13 N2 111.26(15) . .
C15 C14 C13 111.63(14) . .
C15 C14 H14A 109.3 . .
C13 C14 H14A 109.3 . .
C15 C14 H14B 109.3 . .
C13 C14 H14B 109.3 . .
H14A C14 H14B 108.0 . .
C14 C15 C14 111.5(2) 4_565 .
C14 C15 N1 110.76(11) 4_565 .
C14 C15 N1 110.76(11) . .
C14 C15 H15A 107.9 4_565 .
C14 C15 H15A 107.9 . .
N1 C15 H15A 107.9 . .
C13 C18 H18A 109.5 . .
C13 C18 H18B 109.5 . .
H18A C18 H18B 109.5 . .
C13 C18 H18C 109.5 . .
H18A C18 H18C 109.5 . .
H18B C18 H18C 109.5 . .
C13 C19 H19A 109.5 . .
C13 C19 H19B 109.5 . .
H19A C19 H19B 109.5 . .
C13 C19 H19C 109.5 . .
H19A C19 H19C 109.5 . .
H19B C19 H19C 109.5 . .
O14 Cl2 O16 178.9(3) . .
O14 Cl2 O15 119.2(5) . 4_565
O16 Cl2 O15 61.4(5) . 4_565
O14 Cl2 O15 119.2(5) . .
O16 Cl2 O15 61.4(5) . .
O15 Cl2 O15 92.0(8) 4_565 .
O14 Cl2 O13 68.3(2) . .
O16 Cl2 O13 111.2(3) . .
O15 Cl2 O13 169.6(5) 4_565 .
O15 Cl2 O13 77.7(5) . .
O14 Cl2 O13 68.3(2) . 4_565
O16 Cl2 O13 111.2(3) . 4_565
O15 Cl2 O13 77.7(5) 4_565 4_565
O15 Cl2 O13 169.6(5) . 4_565
O13 Cl2 O13 112.5(3) . 4_565
O14 Cl2 O11 98.2(3) . .
O16 Cl2 O11 82.9(4) . .
O15 Cl2 O11 56.0(5) 4_565 .
O15 Cl2 O11 56.0(5) . .
O13 Cl2 O11 117.6(2) . .
O13 Cl2 O11 117.6(2) 4_565 .
O14 Cl2 O17 59.6(6) . .
O16 Cl2 O17 121.5(7) . .
O15 Cl2 O17 79.6(6) 4_565 .
O15 Cl2 O17 79.6(6) . .
O13 Cl2 O17 99.9(4) . .
O13 Cl2 O17 99.9(4) 4_565 .
O11 Cl2 O17 38.6(7) . .
O14 Cl2 O12 133.0(3) . .
O16 Cl2 O12 45.9(4) . .
O15 Cl2 O12 91.6(5) 4_565 .
O15 Cl2 O12 91.6(5) . .
O13 Cl2 O12 87.1(3) . .
O13 Cl2 O12 87.1(3) 4_565 .
O11 Cl2 O12 128.8(4) . .
O17 Cl2 O12 167.4(7) . .
O17 O11 O15 105.2(6) . .
O17 O11 O15 105.2(6) . 4_565
O15 O11 O15 97.9(11) . 4_565
O17 O11 Cl2 72.5(7) . .
O15 O11 Cl2 60.3(5) . .
O15 O11 Cl2 60.3(5) 4_565 .
O16 O12 Cl2 60.9(6) . .
Cl2 O13 O14 51.6(2) . .
Cl2 O13 O15 51.1(4) . .
O14 O13 O15 89.4(5) . .
Cl2 O14 O17 67.8(7) . .
Cl2 O14 O13 60.1(2) . .
O17 O14 O13 99.8(5) . .
Cl2 O14 O13 60.1(2) . 4_565
O17 O14 O13 99.8(5) . 4_565
O13 O14 O13 101.7(4) . 4_565
Cl2 O14 O1W 145.9(3) . .
O17 O14 O1W 78.1(7) . .
O13 O14 O1W 129.0(2) . .
O13 O14 O1W 129.0(2) 4_565 .
O11 O15 Cl2 63.7(6) . .
O11 O15 O16 85.8(8) . .
Cl2 O15 O16 59.4(5) . .
O11 O15 O13 102.9(7) . .
Cl2 O15 O13 51.1(3) . .
O16 O15 O13 92.4(6) . .
O11 O15 O17 30.3(5) . .
Cl2 O15 O17 52.0(5) . .
O16 O15 O17 99.4(7) . .
O13 O15 O17 75.4(6) . .
O12 O16 Cl2 73.2(6) . .
O12 O16 O15 108.9(6) . 4_565
Cl2 O16 O15 59.2(5) . 4_565
O12 O16 O15 108.9(6) . .
Cl2 O16 O15 59.2(5) . .
O15 O16 O15 89.4(11) 4_565 .
O11 O17 O14 121.5(11) . .
O11 O17 Cl2 69.0(9) . .
O14 O17 Cl2 52.6(4) . .
O11 O17 O1W 176.1(10) . .
O14 O17 O1W 54.5(6) . .
Cl2 O17 O1W 107.1(7) . .
O11 O17 O15 44.4(6) . 4_565
O14 O17 O15 90.1(6) . 4_565
Cl2 O17 O15 48.4(5) . 4_565
O1W O17 O15 133.1(6) . 4_565
O11 O17 O15 44.4(6) . .
O14 O17 O15 90.1(6) . .
Cl2 O17 O15 48.4(5) . .
O1W O17 O15 133.1(6) . .
O15 O17 O15 66.3(9) 4_565 .
O7 Cl1 O7 109.92(19) . 4_575
O7 Cl1 O10 108.73(12) . .
O7 Cl1 O10 108.73(12) 4_575 .
O7 Cl1 O9 109.97(10) . .
O7 Cl1 O9 109.97(10) 4_575 .
O10 Cl1 O9 109.5(2) . .
O14 O1W O17 47.4(4) . .
O14 O1W H1WA 113.9 . .
O17 O1W H1WA 92.8 . .
C11' C11 C11 101.9(7) . 4_565
C11' C11 C11' 67.8(7) . 4_565
C11 C11 C11' 34.1(3) 4_565 4_565
C11' C11 O1 75.8(5) . .
C11 C11 O1 130.6(3) 4_565 .
C11' C11 O1 118.3(3) 4_565 .
C11' C11 H11A 74.1 . .
C11 C11 H11A 119.4 4_565 .
C11' C11 H11A 107.9 4_565 .
O1 C11 H11A 107.5 . .
C11' C11 H11D 176.3 . .
C11 C11 H11D 74.5 4_565 .
C11' C11 H11D 108.6 4_565 .
O1 C11 H11D 107.2 . .
H11A C11 H11D 106.9 . .
C11' C11 H11C 49.5 . .
C11 C11 H11C 119.1 4_565 .
C11' C11 H11C 95.0 4_565 .
O1 C11 H11C 97.0 . .
H11A C11 H11C 24.6 . .
H11D C11 H11C 131.4 . .
C11 C11' C11' 78.1(7) . 4_565
C11 C11' C11 44.0(8) . 4_565
C11' C11' C11 34.1(3) 4_565 4_565
C11 C11' O1 71.7(5) . .
C11' C11' O1 121.5(2) 4_565 .
C11 C11' O1 101.0(3) 4_565 .
C11 C11' H11A 59.1 . .
C11' C11' H11A 106.4 4_565 .
C11 C11' H11A 84.6 4_565 .
O1 C11' H11A 99.2 . .
C11 C11' H11B 155.2 . .
C11' C11' H11B 79.2 4_565 .
C11 C11' H11B 112.8 4_565 .
O1 C11' H11B 112.8 . .
H11A C11' H11B 138.5 . .
C11 C11' H11C 90.3 . .
C11' C11' H11C 117.7 4_565 .
C11 C11' H11C 109.5 4_565 .
O1 C11' H11C 111.4 . .
H11A C11' H11C 31.2 . .
H11B C11' H11C 109.2 . .

loop_
_geom_bond_atom_site_label_1
_geom_bond_atom_site_label_2
_geom_bond_distance
_geom_bond_site_symmetry_2
O1 C1 1.402(2) .
O1 C11 1.438(6) .
O1 C11' 1.468(5) .
O2 C3 1.398(4) .
O2 C2 1.450(3) .
O3 C6' 1.4000(19) .
O3 C4 1.402(4) .
O3 C6 1.5998(18) .
C1 C2 1.444(4) .
C1 H1A 0.9700 .
C1 H1B 0.9700 .
C2 H2A 0.9700 .
C2 H2B 0.9700 .
C3 C4 1.482(4) .
C3 H3A 0.9700 .
C3 H3B 0.9700 .
C4 H4A 0.9700 .
C4 H4B 0.9700 .
C6 C6' 0.886(4) .
C6 C6 1.129(3) 4_565
C6 C6' 1.497(3) 4_565
C6 H6A 0.9600 .
C6 H6B 0.9600 .
C6 H6D 1.2090 .
C6' C6' 1.290(3) 4_565
C6' C6 1.497(3) 4_565
C6' H6A 1.2679 .
C6' H6C 0.9600 .
C6' H6D 0.9600 .
N1 C15 1.520(3) .
N1 H1C 0.9189 .
N1 H1E 0.9226 .
N2 C13 1.539(2) .
N2 C13 1.539(2) 4_565
N2 H2C 0.9183 .
N2 H2D 0.9256 .
C13 C14 1.532(3) .
C13 C18 1.538(3) .
C13 C19 1.537(3) .
C14 C15 1.517(3) .
C14 H14A 0.9700 .
C14 H14B 0.9700 .
C15 C14 1.517(3) 4_565
C15 H15A 0.9800 .
C18 H18A 0.9600 .
C18 H18B 0.9600 .
C18 H18C 0.9600 .
C19 H19A 0.9600 .
C19 H19B 0.9600 .
C19 H19C 0.9600 .
Cl2 O14 1.249(4) .
Cl2 O16 1.386(8) .
Cl2 O15 1.382(10) 4_565
Cl2 O15 1.382(10) .
Cl2 O13 1.382(4) .
Cl2 O13 1.382(4) 4_565
Cl2 O11 1.425(6) .
Cl2 O17 1.456(11) .
Cl2 O12 1.518(9) .
O11 O17 0.952(18) .
O11 O15 1.319(12) .
O11 O15 1.319(12) 4_565
O12 O16 1.138(9) .
O13 O14 1.481(5) .
O13 O15 1.734(9) .
O14 O17 1.356(12) .
O14 O13 1.481(5) 4_565
O14 O1W 1.501(5) .
O15 O16 1.413(13) .
O15 O17 1.818(17) .
O16 O15 1.413(13) 4_565
O17 O1W 1.803(17) .
O17 O15 1.818(17) 4_565
Cl1 O7 1.409(2) .
Cl1 O7 1.409(2) 4_575
Cl1 O10 1.421(3) .
Cl1 O9 1.430(3) .
O1W H1WA 0.8200 .
C11 C11' 0.816(6) .
C11 C11 1.011(15) 4_565
C11 C11' 1.423(8) 4_565
C11 H11A 0.9600 .
C11 H11D 0.9600 .
C11 H11C 1.2631 .
C11' C11' 1.346(10) 4_565
C11' C11 1.423(8) 4_565
C11' H11A 1.0755 .
C11' H11B 0.9599 .
C11' H11C 0.9600 .

loop_
_geom_hbond_atom_site_label_D
_geom_hbond_atom_site_label_H
_geom_hbond_atom_site_label_A
_geom_hbond_distance_DH
_geom_hbond_distance_HA
_geom_hbond_distance_DA
_geom_hbond_angle_DHA
_geom_hbond_site_symmetry_A
O1W H1WA O2 0.82 3.11 3.724(5) 133.4 .
N1 H1C O2 0.92 2.14 2.971(3) 150.6 4_566
N1 H1C O1 0.92 2.22 2.899(4) 130.3 4_566
N1 H1E O3 0.92 2.19 2.913(3) 134.8 4_566
N1 H1E O3 0.92 2.19 2.913(3) 134.8 1_556
N2 H2C O15 0.92 2.21 3.042(9) 150.6 4_565
N2 H2C O11 0.92 2.07 2.860(7) 142.7 .
N2 H2C O16 0.92 2.11 3.006(7) 164.5 .
N2 H2C O15 0.92 2.21 3.042(9) 150.6 .

loop_
_geom_torsion_atom_site_label_1
_geom_torsion_atom_site_label_2
_geom_torsion_atom_site_label_3
_geom_torsion_atom_site_label_4
_geom_torsion
_geom_torsion_site_symmetry_1
_geom_torsion_site_symmetry_4
C11 O1 C1 C2 166.5(3) . .
C11' O1 C1 C2 -180.0(2) . .
O1 C1 C2 O2 67.4(2) . .
C3 O2 C2 C1 178.34(19) . .
C2 O2 C3 C4 -173.2(2) . .
C6' O3 C4 C3 -170.2(2) . .
C6 O3 C4 C3 163.9(2) . .
O2 C3 C4 O3 -65.6(3) . .
C4 O3 C6 C6' 138.5(2) . .
C6' O3 C6 C6 75.58(15) . 4_565
C4 O3 C6 C6 -145.94(14) . 4_565
C6' O3 C6 C6' 44.95(17) . 4_565
C4 O3 C6 C6' -176.57(18) . 4_565
C6 C6 C6' C6' 0.002(1) 4_565 4_565
O3 C6 C6' C6' 126.06(8) . 4_565
C6 C6 C6' O3 -126.06(8) 4_565 .
C6' C6 C6' O3 -126.06(8) 4_565 .
C6' C6 C6' C6 -0.002(1) 4_565 4_565
O3 C6 C6' C6 126.06(8) . 4_565
C4 O3 C6' C6 -51.3(3) . .
C4 O3 C6' C6' -131.84(18) . 4_565
C6 O3 C6' C6' -80.53(17) . 4_565
C4 O3 C6' C6 -92.6(2) . 4_565
C6 O3 C6' C6 -41.3(2) . 4_565
C13 N2 C13 C14 -48.2(2) 4_565 .
C13 N2 C13 C18 -166.81(13) 4_565 .
C13 N2 C13 C19 75.1(2) 4_565 .
C18 C13 C14 C15 165.42(16) . .
C19 C13 C14 C15 -71.3(2) . .
N2 C13 C14 C15 51.5(2) . .
C13 C14 C15 C14 -61.2(2) . 4_565
C13 C14 C15 N1 174.97(15) . .
O14 Cl2 O11 O17 0.000(4) . .
O16 Cl2 O11 O17 180.000(4) . .
O15 Cl2 O11 O17 -119.8(6) 4_565 .
O15 Cl2 O11 O17 119.8(6) . .
O13 Cl2 O11 O17 69.8(3) . .
O13 Cl2 O11 O17 -69.8(3) 4_565 .
O12 Cl2 O11 O17 180.000(4) . .
O14 Cl2 O11 O15 -119.8(6) . .
O16 Cl2 O11 O15 60.2(6) . .
O15 Cl2 O11 O15 120.3(12) 4_565 .
O13 Cl2 O11 O15 -50.1(7) . .
O13 Cl2 O11 O15 170.4(6) 4_565 .
O17 Cl2 O11 O15 -119.8(6) . .
O12 Cl2 O11 O15 60.2(6) . .
O14 Cl2 O11 O15 119.8(6) . 4_565
O16 Cl2 O11 O15 -60.2(6) . 4_565
O15 Cl2 O11 O15 -120.3(12) . 4_565
O13 Cl2 O11 O15 -170.4(6) . 4_565
O13 Cl2 O11 O15 50.1(7) 4_565 4_565
O17 Cl2 O11 O15 119.8(6) . 4_565
O12 Cl2 O11 O15 -60.2(6) . 4_565
O14 Cl2 O12 O16 180.000(3) . .
O15 Cl2 O12 O16 -46.0(4) 4_565 .
O15 Cl2 O12 O16 46.0(4) . .
O13 Cl2 O12 O16 123.64(18) . .
O13 Cl2 O12 O16 -123.64(18) 4_565 .
O11 Cl2 O12 O16 0.000(2) . .
O17 Cl2 O12 O16 0.000(6) . .
O16 Cl2 O13 O14 179.0(3) . .
O15 Cl2 O13 O14 -138(3) 4_565 .
O15 Cl2 O13 O14 -128.6(5) . .
O13 Cl2 O13 O14 53.5(4) 4_565 .
O11 Cl2 O13 O14 -88.0(4) . .
O17 Cl2 O13 O14 -51.6(6) . .
O12 Cl2 O13 O14 139.1(3) . .
O14 Cl2 O13 O15 128.6(5) . .
O16 Cl2 O13 O15 -52.5(6) . .
O15 Cl2 O13 O15 -9(2) 4_565 .
O13 Cl2 O13 O15 -177.9(6) 4_565 .
O11 Cl2 O13 O15 40.6(6) . .
O17 Cl2 O13 O15 77.0(7) . .
O12 Cl2 O13 O15 -92.3(6) . .
O15 Cl2 O14 O17 55.5(5) 4_565 .
O15 Cl2 O14 O17 -55.5(5) . .
O13 Cl2 O14 O17 -116.5(2) . .
O13 Cl2 O14 O17 116.5(2) 4_565 .
O11 Cl2 O14 O17 0.000(3) . .
O12 Cl2 O14 O17 180.000(3) . .
O15 Cl2 O14 O13 172.0(5) 4_565 .
O15 Cl2 O14 O13 61.1(5) . .
O13 Cl2 O14 O13 -126.9(4) 4_565 .
O11 Cl2 O14 O13 116.5(2) . .
O17 Cl2 O14 O13 116.5(2) . .
O12 Cl2 O14 O13 -63.5(2) . .
O15 Cl2 O14 O13 -61.1(5) 4_565 4_565
O15 Cl2 O14 O13 -172.0(5) . 4_565
O13 Cl2 O14 O13 126.9(4) . 4_565
O11 Cl2 O14 O13 -116.5(2) . 4_565
O17 Cl2 O14 O13 -116.5(2) . 4_565
O12 Cl2 O14 O13 63.5(2) . 4_565
O15 Cl2 O14 O1W 55.5(5) 4_565 .
O15 Cl2 O14 O1W -55.5(5) . .
O13 Cl2 O14 O1W -116.5(2) . .
O13 Cl2 O14 O1W 116.5(2) 4_565 .
O11 Cl2 O14 O1W 0.000(2) . .
O17 Cl2 O14 O1W 0.000(1) . .
O12 Cl2 O14 O1W 180.000(1) . .
O15 O13 O14 Cl2 -37.5(4) . .
Cl2 O13 O14 O17 57.2(6) . .
O15 O13 O14 O17 19.7(7) . .
Cl2 O13 O14 O13 -45.1(3) . 4_565
O15 O13 O14 O13 -82.6(5) . 4_565
Cl2 O13 O14 O1W 139.8(4) . .
O15 O13 O14 O1W 102.3(5) . .
O17 O11 O15 Cl2 -59.0(7) . .
O15 O11 O15 Cl2 49.2(7) 4_565 .
O17 O11 O15 O16 -116.8(7) . .
O15 O11 O15 O16 -8.6(8) 4_565 .
Cl2 O11 O15 O16 -57.8(4) . .
O17 O11 O15 O13 -25.3(9) . .
O15 O11 O15 O13 82.9(8) 4_565 .
Cl2 O11 O15 O13 33.7(4) . .
O15 O11 O15 O17 108.2(8) 4_565 .
Cl2 O11 O15 O17 59.0(7) . .
O14 Cl2 O15 O11 79.6(5) . .
O16 Cl2 O15 O11 -101.4(6) . .
O15 Cl2 O15 O11 -45.7(8) 4_565 .
O13 Cl2 O15 O11 136.0(5) . .
O13 Cl2 O15 O11 -55(3) 4_565 .
O17 Cl2 O15 O11 33.4(6) . .
O12 Cl2 O15 O11 -137.4(5) . .
O14 Cl2 O15 O16 -179.0(3) . .
O15 Cl2 O15 O16 55.7(7) 4_565 .
O13 Cl2 O15 O16 -122.7(5) . .
O13 Cl2 O15 O16 47(3) 4_565 .
O11 Cl2 O15 O16 101.4(6) . .
O17 Cl2 O15 O16 134.7(6) . .
O12 Cl2 O15 O16 -36.0(4) . .
O14 Cl2 O15 O13 -56.3(4) . .
O16 Cl2 O15 O13 122.7(5) . .
O15 Cl2 O15 O13 178.3(5) 4_565 .
O13 Cl2 O15 O13 169(3) 4_565 .
O11 Cl2 O15 O13 -136.0(5) . .
O17 Cl2 O15 O13 -102.6(5) . .
O12 Cl2 O15 O13 86.6(3) . .
O14 Cl2 O15 O17 46.3(6) . .
O16 Cl2 O15 O17 -134.7(6) . .
O15 Cl2 O15 O17 -79.1(7) 4_565 .
O13 Cl2 O15 O17 102.6(5) . .
O13 Cl2 O15 O17 -88(3) 4_565 .
O11 Cl2 O15 O17 -33.4(6) . .
O12 Cl2 O15 O17 -170.8(5) . .
Cl2 O13 O15 O11 -39.7(5) . .
O14 O13 O15 O11 -2.0(7) . .
O14 O13 O15 Cl2 37.8(3) . .
Cl2 O13 O15 O16 46.5(5) . .
O14 O13 O15 O16 84.3(6) . .
Cl2 O13 O15 O17 -52.6(4) . .
O14 O13 O15 O17 -14.9(4) . .
Cl2 O12 O16 O15 48.0(6) . 4_565
Cl2 O12 O16 O15 -48.0(6) . .
O15 Cl2 O16 O12 125.0(5) 4_565 .
O15 Cl2 O16 O12 -125.0(5) . .
O13 Cl2 O16 O12 -63.1(2) . .
O13 Cl2 O16 O12 63.1(2) 4_565 .
O11 Cl2 O16 O12 180.000(2) . .
O17 Cl2 O16 O12 180.000(2) . .
O15 Cl2 O16 O15 110.0(10) . 4_565
O13 Cl2 O16 O15 171.9(5) . 4_565
O13 Cl2 O16 O15 -61.9(6) 4_565 4_565
O11 Cl2 O16 O15 55.0(5) . 4_565
O17 Cl2 O16 O15 55.0(5) . 4_565
O12 Cl2 O16 O15 -125.0(5) . 4_565
O15 Cl2 O16 O15 -110.0(10) 4_565 .
O13 Cl2 O16 O15 61.9(6) . .
O13 Cl2 O16 O15 -171.9(5) 4_565 .
O11 Cl2 O16 O15 -55.0(5) . .
O17 Cl2 O16 O15 -55.0(5) . .
O12 Cl2 O16 O15 125.0(5) . .
O11 O15 O16 O12 117.7(7) . .
Cl2 O15 O16 O12 56.0(6) . .
O13 O15 O16 O12 15.0(8) . .
O17 O15 O16 O12 90.5(8) . .
O11 O15 O16 Cl2 61.7(5) . .
O13 O15 O16 Cl2 -41.0(3) . .
O17 O15 O16 Cl2 34.6(5) . .
O11 O15 O16 O15 7.9(7) . 4_565
Cl2 O15 O16 O15 -53.8(5) . 4_565
O13 O15 O16 O15 -94.8(6) . 4_565
O17 O15 O16 O15 -19.2(8) . 4_565
O15 O11 O17 O14 51.4(6) . .
O15 O11 O17 O14 -51.4(6) 4_565 .
Cl2 O11 O17 O14 0.000(2) . .
O15 O11 O17 Cl2 51.4(6) . .
O15 O11 O17 Cl2 -51.4(6) 4_565 .
O15 O11 O17 O15 102.8(12) . 4_565
Cl2 O11 O17 O15 51.4(6) . 4_565
O15 O11 O17 O15 -102.8(12) 4_565 .
Cl2 O11 O17 O15 -51.4(6) . .
Cl2 O14 O17 O11 0.000(2) . .
O13 O14 O17 O11 -51.9(3) . .
O13 O14 O17 O11 51.9(3) 4_565 .
O1W O14 O17 O11 180.000(3) . .
O13 O14 O17 Cl2 -51.9(3) . .
O13 O14 O17 Cl2 51.9(3) 4_565 .
O1W O14 O17 Cl2 180.000(1) . .
Cl2 O14 O17 O1W 180.000(1) . .
O13 O14 O17 O1W 128.1(3) . .
O13 O14 O17 O1W -128.1(3) 4_565 .
Cl2 O14 O17 O15 -33.1(5) . 4_565
O13 O14 O17 O15 -85.1(5) . 4_565
O13 O14 O17 O15 18.8(6) 4_565 4_565
O1W O14 O17 O15 146.9(5) . 4_565
Cl2 O14 O17 O15 33.1(5) . .
O13 O14 O17 O15 -18.8(6) . .
O13 O14 O17 O15 85.1(5) 4_565 .
O1W O14 O17 O15 -146.9(5) . .
O14 Cl2 O17 O11 180.000(2) . .
O16 Cl2 O17 O11 0.000(2) . .
O15 Cl2 O17 O11 47.0(4) 4_565 .
O15 Cl2 O17 O11 -47.0(4) . .
O13 Cl2 O17 O11 -122.4(2) . .
O13 Cl2 O17 O11 122.4(2) 4_565 .
O12 Cl2 O17 O11 0.000(9) . .
O16 Cl2 O17 O14 180.000(3) . .
O15 Cl2 O17 O14 -133.0(4) 4_565 .
O15 Cl2 O17 O14 133.0(4) . .
O13 Cl2 O17 O14 57.6(2) . .
O13 Cl2 O17 O14 -57.6(2) 4_565 .
O11 Cl2 O17 O14 180.000(2) . .
O12 Cl2 O17 O14 180.000(11) . .
O14 Cl2 O17 O1W 0.000(1) . .
O16 Cl2 O17 O1W 180.000(1) . .
O15 Cl2 O17 O1W -133.0(4) 4_565 .
O15 Cl2 O17 O1W 133.0(4) . .
O13 Cl2 O17 O1W 57.6(2) . .
O13 Cl2 O17 O1W -57.6(2) 4_565 .
O11 Cl2 O17 O1W 180.000(4) . .
O12 Cl2 O17 O1W 180.000(10) . .
O14 Cl2 O17 O15 133.0(4) . 4_565
O16 Cl2 O17 O15 -47.0(4) . 4_565
O15 Cl2 O17 O15 -94.0(9) . 4_565
O13 Cl2 O17 O15 -169.4(5) . 4_565
O13 Cl2 O17 O15 75.5(5) 4_565 4_565
O11 Cl2 O17 O15 -47.0(4) . 4_565
O12 Cl2 O17 O15 -47.0(4) . 4_565
O14 Cl2 O17 O15 -133.0(4) . .
O16 Cl2 O17 O15 47.0(4) . .
O15 Cl2 O17 O15 94.0(9) 4_565 .
O13 Cl2 O17 O15 -75.5(5) . .
O13 Cl2 O17 O15 169.4(5) 4_565 .
O11 Cl2 O17 O15 47.0(4) . .
O12 Cl2 O17 O15 47.0(4) . .
Cl2 O15 O17 O11 102.7(8) . .
O16 O15 O17 O11 64.4(8) . .
O13 O15 O17 O11 154.5(9) . .
O11 O15 O17 O14 -138.2(8) . .
Cl2 O15 O17 O14 -35.5(4) . .
O16 O15 O17 O14 -73.8(6) . .
O13 O15 O17 O14 16.3(5) . .
O11 O15 O17 Cl2 -102.7(8) . .
O16 O15 O17 Cl2 -38.3(5) . .
O13 O15 O17 Cl2 51.8(4) . .
O11 O15 O17 O1W -175.8(10) . .
Cl2 O15 O17 O1W -73.1(8) . .
O16 O15 O17 O1W -111.4(7) . .
O13 O15 O17 O1W -21.3(8) . .
O11 O15 O17 O15 -48.2(7) . 4_565
Cl2 O15 O17 O15 54.6(4) . 4_565
O16 O15 O17 O15 16.3(7) . 4_565
O13 O15 O17 O15 106.3(4) . 4_565
Cl2 O14 O1W O17 0.000(3) . .
O13 O14 O1W O17 -93.0(3) . .
O13 O14 O1W O17 93.0(3) 4_565 .
Cl2 O17 O1W O14 0.000(3) . .
O15 O17 O1W O14 -48.4(7) 4_565 .
O15 O17 O1W O14 48.4(7) . .
C1 O1 C11 C11' 25.5(7) . .
C1 O1 C11 C11 119.1(2) . 4_565
C11' O1 C11 C11 93.6(5) . 4_565
C1 O1 C11 C11' 80.0(5) . 4_565
C11' O1 C11 C11' 54.5(5) . 4_565
C11 C11 C11' C11' 0.000(1) 4_565 4_565
O1 C11 C11' C11' 129.2(2) . 4_565
C11' C11 C11' C11 0.000(2) 4_565 4_565
O1 C11 C11' C11 129.2(2) . 4_565
C11 C11 C11' O1 -129.2(2) 4_565 .
C11' C11 C11' O1 -129.2(2) 4_565 .
C1 O1 C11' C11 -160.0(5) . .
C1 O1 C11' C11' 137.18(13) . 4_565
C11 O1 C11' C11' -62.8(5) . 4_565
C1 O1 C11' C11 166.7(3) . 4_565
C11 O1 C11' C11 -33.3(6) . 4_565
